data_4344583
loop_
_publ_author_name
'Tang, Yingying'
'Guo, Wenbin'
'Xiang, Hongping'
'Zhang, Suyun'
'Yang, Ming'
'Cui, Meiyan'
'Wang, Nannan'
'He, Zhangzhen'

_publ_section_title
;
 Synthesis, Structure, and Magnetic Properties of A2Cu5(TeO3)(SO4)3(OH)4
 (A = Na, K): The First Compounds with a 1D Kagom\'e Strip Lattice.
;
_journal_issue 2
_journal_name_full 'Inorganic chemistry'
_journal_page_first 644
_journal_page_last 648
_journal_paper_doi 10.1021/acs.inorgchem.5b01889
_journal_volume 55
_journal_year 2016
_chemical_formula_moiety 'Cu5 Na2 O19 S3 Te'
_chemical_formula_sum 'Cu5 Na2 O19 S3 Te'
_chemical_formula_weight 891.51
_chemical_name_systematic
; 
 ? 
;
_space_group_IT_number 11
_symmetry_cell_setting monoclinic
_symmetry_space_group_name_Hall '-P 2yb'
_symmetry_space_group_name_H-M 'P 1 21/m 1'
_atom_sites_solution_hydrogens none
_atom_sites_solution_primary direct
_atom_sites_solution_secondary difmap
_audit_creation_method SHELXL-97
_cell_angle_alpha 90.00
_cell_angle_beta 111.160(6)
_cell_angle_gamma 90.00
_cell_formula_units_Z 2
_cell_length_a 7.294(3)
_cell_length_b 12.005(4)
_cell_length_c 9.214(3)
_cell_measurement_reflns_used 2293
_cell_measurement_temperature 293(2)
_cell_measurement_theta_max 27.4895
_cell_measurement_theta_min 2.3704
_cell_volume 752.4(5)
_computing_cell_refinement 'CrystalClear (Rigaku Inc., 2008)'
_computing_data_collection 'CrystalClear (Rigaku Inc., 2008)'
_computing_data_reduction 'CrystalClear (Rigaku Inc., 2008)'
_computing_structure_refinement 'SHELXL-97 (Sheldrick, 1997)'
_computing_structure_solution 'SHELXS-97 (Sheldrick, 1990)'
_diffrn_ambient_temperature 293(2)
_diffrn_detector_area_resol_mean 14.6306
_diffrn_measured_fraction_theta_full 0.997
_diffrn_measured_fraction_theta_max 0.997
_diffrn_measurement_device_type CCD
_diffrn_measurement_method CCD_Profile_fitting
_diffrn_radiation_monochromator graphite
_diffrn_radiation_source 'fine-focus sealed tube'
_diffrn_radiation_type MoK\a
_diffrn_radiation_wavelength 0.71073
_diffrn_reflns_av_R_equivalents 0.0218
_diffrn_reflns_av_sigmaI/netI 0.0222
_diffrn_reflns_limit_h_max 9
_diffrn_reflns_limit_h_min -9
_diffrn_reflns_limit_k_max 15
_diffrn_reflns_limit_k_min -15
_diffrn_reflns_limit_l_max 11
_diffrn_reflns_limit_l_min -11
_diffrn_reflns_number 5846
_diffrn_reflns_theta_full 27.48
_diffrn_reflns_theta_max 27.48
_diffrn_reflns_theta_min 2.37
_exptl_absorpt_coefficient_mu 9.438
_exptl_absorpt_correction_T_max 1.000
_exptl_absorpt_correction_T_min 0.660
_exptl_absorpt_correction_type multi-scan
_exptl_crystal_colour Colorless
_exptl_crystal_density_diffrn 3.935
_exptl_crystal_density_method 'not measured'
_exptl_crystal_description Prism
_exptl_crystal_F_000 838
_exptl_crystal_size_max 0.2000
_exptl_crystal_size_mid 0.2000
_exptl_crystal_size_min 0.2000
_refine_diff_density_max 0.686
_refine_diff_density_min -1.110
_refine_diff_density_rms 0.217
_refine_ls_extinction_method none
_refine_ls_goodness_of_fit_ref 1.093
_refine_ls_hydrogen_treatment none
_refine_ls_matrix_type full
_refine_ls_number_parameters 151
_refine_ls_number_reflns 1806
_refine_ls_number_restraints 0
_refine_ls_restrained_S_all 1.093
_refine_ls_R_factor_all 0.0221
_refine_ls_R_factor_gt 0.0204
_refine_ls_shift/su_max 0.083
_refine_ls_shift/su_mean 0.013
_refine_ls_structure_factor_coef Fsqd
_refine_ls_weighting_details 'calc w=1/[\s^2^(Fo^2^)+(0.0340P)^2^+0.3852P] where P=(Fo^2^+2Fc^2^)/3'
_refine_ls_weighting_scheme calc
_refine_ls_wR_factor_gt 0.0545
_refine_ls_wR_factor_ref 0.0555
_reflns_number_gt 1699
_reflns_number_total 1812
_reflns_threshold_expression >2sigma(I)
_cod_data_source_file ic5b01889_si_003.cif
_cod_data_source_block 1
_cod_depositor_comments
;
The following automatic conversions were performed:

'_exptl_absorpt_correction_type' value 'Multi-scan' changed to
'multi-scan' according to
/usr/data/users/saulius/crontab/automatic-downloads/current/ACS/lib/dictionaries/cif_core.dic
dictionary named 'cif_core.dic' version 2.4.2 from 2011-04-26.

Automatic conversion script
Id: cif_fix_values 4268 2015-11-12 08:31:59Z antanas 
;
_cod_original_sg_symbol_H-M P21/M
_cod_database_code 4344583

loop_
_symmetry_equiv_pos_as_xyz
'x, y, z'
'-x, y+1/2, -z'
'-x, -y, -z'
'x, -y-1/2, z'

loop_
_atom_site_label
_atom_site_type_symbol
_atom_site_fract_x
_atom_site_fract_y
_atom_site_fract_z
_atom_site_U_iso_or_equiv
_atom_site_adp_type
_atom_site_occupancy
_atom_site_symmetry_multiplicity
_atom_site_calc_flag
_atom_site_refinement_flags
Te Te 0.21244(3) 0.2500 0.41617(3) 0.00572(8) Uani 1 2 d S
Cu1 Cu 0.23921(5) 0.12468(3) 0.77846(4) 0.00801(10) Uani 1 1 d .
Cu2 Cu -0.26429(4) 0.13184(3) 0.21571(4) 0.00932(10) Uani 1 1 d .
Cu3 Cu 0.0000 0.0000 0.5000 0.00896(12) Uani 1 2 d S
S1 S 0.69458(9) -0.01819(6) 0.88878(7) 0.00680(14) Uani 1 1 d .
S2 S -0.23804(13) 0.2500 0.58085(10) 0.00894(19) Uani 1 2 d S
Na1 Na -0.0338(2) 0.2500 0.97812(19) 0.0173(4) Uani 1 2 d S
Na2 Na 0.5000 0.0000 0.5000 0.0314(5) Uani 1 2 d S
O1 O -0.0466(4) 0.2500 0.2637(3) 0.0098(5) Uani 1 2 d S
O2 O 0.4014(4) 0.2500 0.8383(3) 0.0076(5) Uani 1 2 d S
O3 O -0.0850(3) 0.00824(14) 0.2813(2) 0.0063(4) Uani 1 1 d .
O4 O 0.1935(3) 0.12898(15) 0.5423(2) 0.0099(4) Uani 1 1 d .
O5 O -0.4377(4) 0.2500 0.1581(3) 0.0122(6) Uani 1 2 d S
O6 O 0.7687(3) -0.11094(16) 1.0012(2) 0.0100(4) Uani 1 1 d .
O7 O 0.7717(3) 0.08804(17) 0.9612(2) 0.0132(4) Uani 1 1 d .
O8 O 0.4749(3) -0.01382(16) 0.8311(2) 0.0111(4) Uani 1 1 d .
O9 O -0.0506(4) 0.2500 0.7165(3) 0.0137(6) Uani 1 2 d S
O10 O 0.7502(3) -0.04079(18) 0.7524(2) 0.0135(4) Uani 1 1 d .
O11 O -0.2497(3) 0.14882(18) 0.4863(2) 0.0169(4) Uani 1 1 d .
O12 O -0.4052(4) 0.2500 0.6344(4) 0.0279(8) Uani 1 2 d S

loop_
_atom_site_aniso_label
_atom_site_aniso_U_11
_atom_site_aniso_U_22
_atom_site_aniso_U_33
_atom_site_aniso_U_23
_atom_site_aniso_U_13
_atom_site_aniso_U_12
Te 0.00733(12) 0.00590(14) 0.00394(13) 0.000 0.00205(9) 0.000
Cu1 0.01195(17) 0.00667(19) 0.00496(18) -0.00116(11) 0.00252(13) -0.00240(12)
Cu2 0.00828(16) 0.00598(18) 0.01137(19) 0.00154(12) 0.00073(13) 0.00008(12)
Cu3 0.0118(2) 0.0108(3) 0.0028(2) 0.00021(15) 0.00083(18) -0.00434(17)
S1 0.0070(3) 0.0087(3) 0.0045(3) 0.0004(2) 0.0019(2) -0.0002(2)
S2 0.0087(4) 0.0129(5) 0.0055(4) 0.000 0.0028(3) 0.000
Na1 0.0224(8) 0.0158(9) 0.0168(8) 0.000 0.0109(7) 0.000
Na2 0.0240(10) 0.0345(13) 0.0259(11) 0.0125(8) -0.0027(8) 0.0003(8)
O1 0.0095(12) 0.0084(13) 0.0087(13) 0.000 -0.0003(10) 0.000
O2 0.0095(12) 0.0049(13) 0.0085(12) 0.000 0.0031(10) 0.000
O3 0.0084(8) 0.0063(9) 0.0038(9) -0.0001(6) 0.0017(7) -0.0005(7)
O4 0.0137(9) 0.0084(10) 0.0072(9) 0.0013(7) 0.0034(7) -0.0017(7)
O5 0.0095(12) 0.0065(13) 0.0166(14) 0.000 -0.0002(11) 0.000
O6 0.0128(9) 0.0098(9) 0.0065(9) 0.0013(7) 0.0024(7) 0.0011(7)
O7 0.0154(9) 0.0096(10) 0.0130(9) -0.0017(8) 0.0033(8) -0.0041(8)
O8 0.0077(9) 0.0111(10) 0.0131(10) 0.0000(7) 0.0020(8) -0.0009(7)
O9 0.0135(12) 0.0185(15) 0.0075(13) 0.000 0.0019(10) 0.000
O10 0.0142(9) 0.0201(11) 0.0079(9) 0.0004(8) 0.0058(7) 0.0010(8)
O11 0.0234(11) 0.0136(11) 0.0118(10) -0.0020(8) 0.0039(8) -0.0002(9)
O12 0.0138(14) 0.057(2) 0.0166(16) 0.000 0.0102(12) 0.000

loop_
_atom_type_symbol
_atom_type_description
_atom_type_scat_dispersion_real
_atom_type_scat_dispersion_imag
_atom_type_scat_source
O O 0.0106 0.0060 'International Tables Vol C Tables 4.2.6.8 and 6.1.1.4'
H H 0.0000 0.0000 'International Tables Vol C Tables 4.2.6.8 and 6.1.1.4'
Na Na 0.0362 0.0249 'International Tables Vol C Tables 4.2.6.8 and 6.1.1.4'
S S 0.1246 0.1234 'International Tables Vol C Tables 4.2.6.8 and 6.1.1.4'
Cu Cu 0.3201 1.2651 'International Tables Vol C Tables 4.2.6.8 and 6.1.1.4'
Te Te -0.5308 1.6751 'International Tables Vol C Tables 4.2.6.8 and 6.1.1.4'

loop_
_geom_angle_atom_site_label_1
_geom_angle_atom_site_label_2
_geom_angle_atom_site_label_3
_geom_angle
_geom_angle_site_symmetry_1
_geom_angle_site_symmetry_3
O4 Te O4 100.02(12) 4_565 .
O4 Te O1 100.36(8) 4_565 .
O4 Te O1 100.36(8) . .
O4 Te Na2 52.60(6) 4_565 2_656
O4 Te Na2 132.55(6) . 2_656
O1 Te Na2 120.45(2) . 2_656
O4 Te Na2 132.55(6) 4_565 .
O4 Te Na2 52.60(6) . .
O1 Te Na2 120.45(2) . .
Na2 Te Na2 113.81(3) 2_656 .
O2 Cu1 O3 177.02(8) . 3_556
O2 Cu1 O6 90.79(10) . 3_657
O3 Cu1 O6 89.66(8) 3_556 3_657
O2 Cu1 O4 97.70(9) . .
O3 Cu1 O4 82.19(8) 3_556 .
O6 Cu1 O4 169.42(8) 3_657 .
O2 Cu1 O8 99.96(8) . .
O3 Cu1 O8 77.08(8) 3_556 .
O6 Cu1 O8 91.10(7) 3_657 .
O4 Cu1 O8 93.64(7) . .
O2 Cu1 Cu3 141.29(8) . .
O3 Cu1 Cu3 38.97(6) 3_556 .
O6 Cu1 Cu3 126.95(6) 3_657 .
O4 Cu1 Cu3 43.84(5) . .
O8 Cu1 Cu3 88.80(5) . .
O2 Cu1 Cu1 36.43(6) . 4_565
O3 Cu1 Cu1 146.43(5) 3_556 4_565
O6 Cu1 Cu1 94.59(6) 3_657 4_565
O4 Cu1 Cu1 88.58(5) . 4_565
O8 Cu1 Cu1 135.93(5) . 4_565
Cu3 Cu1 Cu1 120.620(13) . 4_565
O2 Cu1 Na1 85.34(8) . .
O3 Cu1 Na1 97.04(6) 3_556 .
O6 Cu1 Na1 44.96(6) 3_657 .
O4 Cu1 Na1 129.22(6) . .
O8 Cu1 Na1 136.00(6) . .
Cu3 Cu1 Na1 113.99(4) . .
Cu1 Cu1 Na1 64.549(15) 4_565 .
O5 Cu2 O3 178.35(11) . .
O5 Cu2 O8 95.07(9) . 3_556
O3 Cu2 O8 84.52(8) . 3_556
O5 Cu2 O1 85.84(8) . .
O3 Cu2 O1 94.58(8) . .
O8 Cu2 O1 179.07(7) 3_556 .
O5 Cu2 Cu2 39.80(6) . 4_565
O3 Cu2 Cu2 140.42(5) . 4_565
O8 Cu2 Cu2 134.57(6) 3_556 4_565
O1 Cu2 Cu2 46.35(5) . 4_565
O5 Cu2 Na1 86.71(9) . 1_554
O3 Cu2 Na1 94.77(6) . 1_554
O8 Cu2 Na1 130.56(7) 3_556 1_554
O1 Cu2 Na1 49.25(8) . 1_554
Cu2 Cu2 Na1 66.131(15) 4_565 1_554
O3 Cu3 O3 180.0 3_556 .
O3 Cu3 O4 95.88(7) 3_556 3_556
O3 Cu3 O4 84.12(7) . 3_556
O3 Cu3 O4 84.12(7) 3_556 .
O3 Cu3 O4 95.88(7) . .
O4 Cu3 O4 180.00(7) 3_556 .
O3 Cu3 Cu1 39.72(5) 3_556 .
O3 Cu3 Cu1 140.28(5) . .
O4 Cu3 Cu1 134.96(5) 3_556 .
O4 Cu3 Cu1 45.04(5) . .
O3 Cu3 Cu1 140.28(5) 3_556 3_556
O3 Cu3 Cu1 39.72(5) . 3_556
O4 Cu3 Cu1 45.04(5) 3_556 3_556
O4 Cu3 Cu1 134.96(5) . 3_556
Cu1 Cu3 Cu1 180.0 . 3_556
O7 S1 O10 111.82(12) . .
O7 S1 O6 110.75(12) . .
O10 S1 O6 108.25(12) . .
O7 S1 O8 108.62(11) . .
O10 S1 O8 106.96(12) . .
O6 S1 O8 110.38(11) . .
O7 S1 Na2 112.20(8) . .
O10 S1 Na2 40.83(8) . .
O6 S1 Na2 134.63(8) . .
O8 S1 Na2 68.38(8) . .
O12 S2 O9 109.91(17) . .
O12 S2 O11 108.61(11) . .
O9 S2 O11 109.65(10) . .
O12 S2 O11 108.61(11) . 4_565
O9 S2 O11 109.65(10) . 4_565
O11 S2 O11 110.39(17) . 4_565
O9 Na1 O7 97.06(8) . 1_455
O9 Na1 O7 97.06(8) . 4_465
O7 Na1 O7 109.64(12) 1_455 4_465
O9 Na1 O6 80.37(8) . 2_657
O7 Na1 O6 166.88(9) 1_455 2_657
O7 Na1 O6 83.47(7) 4_465 2_657
O9 Na1 O6 80.37(8) . 3_657
O7 Na1 O6 83.47(7) 1_455 3_657
O7 Na1 O6 166.88(9) 4_465 3_657
O6 Na1 O6 83.42(11) 2_657 3_657
O9 Na1 O1 175.36(11) . 1_556
O7 Na1 O1 80.33(7) 1_455 1_556
O7 Na1 O1 80.33(7) 4_465 1_556
O6 Na1 O1 103.04(8) 2_657 1_556
O6 Na1 O1 103.04(8) 3_657 1_556
O9 Na1 Cu2 140.81(7) . 1_556
O7 Na1 Cu2 45.64(6) 1_455 1_556
O7 Na1 Cu2 87.84(7) 4_465 1_556
O6 Na1 Cu2 138.77(7) 2_657 1_556
O6 Na1 Cu2 102.33(6) 3_657 1_556
O1 Na1 Cu2 35.73(4) 1_556 1_556
O9 Na1 Cu2 140.81(7) . 4_566
O7 Na1 Cu2 87.84(7) 1_455 4_566
O7 Na1 Cu2 45.64(6) 4_465 4_566
O6 Na1 Cu2 102.33(6) 2_657 4_566
O6 Na1 Cu2 138.77(7) 3_657 4_566
O1 Na1 Cu2 35.73(4) 1_556 4_566
Cu2 Na1 Cu2 47.74(3) 1_556 4_566
O9 Na1 Cu1 45.23(6) . .
O7 Na1 Cu1 93.06(6) 1_455 .
O7 Na1 Cu1 139.10(7) 4_465 .
O6 Na1 Cu1 75.93(6) 2_657 .
O6 Na1 Cu1 35.42(5) 3_657 .
O1 Na1 Cu1 138.39(6) 1_556 .
Cu2 Na1 Cu1 130.26(2) 1_556 .
Cu2 Na1 Cu1 173.72(6) 4_566 .
O9 Na1 Cu1 45.23(6) . 4_565
O7 Na1 Cu1 139.10(7) 1_455 4_565
O7 Na1 Cu1 93.06(6) 4_465 4_565
O6 Na1 Cu1 35.42(5) 2_657 4_565
O6 Na1 Cu1 75.93(6) 3_657 4_565
O1 Na1 Cu1 138.39(6) 1_556 4_565
Cu2 Na1 Cu1 173.72(6) 1_556 4_565
Cu2 Na1 Cu1 130.26(2) 4_566 4_565
Cu1 Na1 Cu1 50.90(3) . 4_565
O10 Na2 O10 180.0 . 3_656
O10 Na2 O11 96.51(7) . 3_556
O10 Na2 O11 83.49(7) 3_656 3_556
O10 Na2 O11 83.49(7) . 1_655
O10 Na2 O11 96.51(7) 3_656 1_655
O11 Na2 O11 180.0 3_556 1_655
O10 Na2 O4 70.57(6) . 3_656
O10 Na2 O4 109.43(6) 3_656 3_656
O11 Na2 O4 103.46(6) 3_556 3_656
O11 Na2 O4 76.54(6) 1_655 3_656
O10 Na2 O4 109.43(6) . .
O10 Na2 O4 70.57(6) 3_656 .
O11 Na2 O4 76.54(6) 3_556 .
O11 Na2 O4 103.46(6) 1_655 .
O4 Na2 O4 180.00(7) 3_656 .
O10 Na2 S1 23.43(5) . .
O10 Na2 S1 156.57(5) 3_656 .
O11 Na2 S1 86.38(5) 3_556 .
O11 Na2 S1 93.62(5) 1_655 .
O4 Na2 S1 93.44(4) 3_656 .
O4 Na2 S1 86.56(4) . .
O10 Na2 S1 156.57(5) . 3_656
O10 Na2 S1 23.43(5) 3_656 3_656
O11 Na2 S1 93.62(5) 3_556 3_656
O11 Na2 S1 86.38(5) 1_655 3_656
O4 Na2 S1 86.56(4) 3_656 3_656
O4 Na2 S1 93.44(4) . 3_656
S1 Na2 S1 180.0 . 3_656
O10 Na2 Te 56.37(5) . 3_656
O10 Na2 Te 123.63(5) 3_656 3_656
O11 Na2 Te 77.27(5) 3_556 3_656
O11 Na2 Te 102.73(5) 1_655 3_656
O4 Na2 Te 31.79(4) 3_656 3_656
O4 Na2 Te 148.21(4) . 3_656
S1 Na2 Te 74.083(13) . 3_656
S1 Na2 Te 105.917(13) 3_656 3_656
O10 Na2 Te 123.63(5) . .
O10 Na2 Te 56.37(5) 3_656 .
O11 Na2 Te 102.73(5) 3_556 .
O11 Na2 Te 77.27(5) 1_655 .
O4 Na2 Te 148.21(4) 3_656 .
O4 Na2 Te 31.79(4) . .
S1 Na2 Te 105.917(13) . .
S1 Na2 Te 74.083(13) 3_656 .
Te Na2 Te 180.0 3_656 .
Te O1 Cu2 129.97(8) . .
Te O1 Cu2 129.97(8) . 4_565
Cu2 O1 Cu2 87.30(10) . 4_565
Te O1 Na1 110.45(12) . 1_554
Cu2 O1 Na1 95.02(9) . 1_554
Cu2 O1 Na1 95.02(9) 4_565 1_554
Cu1 O2 Cu1 107.14(12) . 4_565
Cu3 O3 Cu1 101.30(8) . 3_556
Cu3 O3 Cu2 107.46(9) . .
Cu1 O3 Cu2 106.86(9) 3_556 .
Te O4 Cu3 131.63(10) . .
Te O4 Cu1 129.83(10) . .
Cu3 O4 Cu1 91.12(7) . .
Te O4 Na2 95.62(7) . .
Cu3 O4 Na2 94.83(7) . .
Cu1 O4 Na2 106.93(7) . .
Cu2 O5 Cu2 100.41(12) 4_565 .
S1 O6 Cu1 128.02(12) . 3_657
S1 O6 Na1 128.98(11) . 3_657
Cu1 O6 Na1 99.62(8) 3_657 3_657
S1 O7 Na1 150.33(13) . 1_655
S1 O8 Cu2 133.33(12) . 3_556
S1 O8 Cu1 136.00(12) . .
Cu2 O8 Cu1 90.51(8) 3_556 .
S2 O9 Na1 123.45(16) . .
S1 O10 Na2 115.74(11) . .
S2 O11 Na2 115.43(11) . 1_455

loop_
_geom_bond_atom_site_label_1
_geom_bond_atom_site_label_2
_geom_bond_distance
_geom_bond_site_symmetry_2
Te O4 1.8963(19) 4_565
Te O4 1.8963(19) .
Te O1 1.905(3) .
Te Na2 3.5825(9) 2_656
Te Na2 3.5825(9) .
Cu1 O2 1.8700(16) .
Cu1 O3 1.9151(18) 3_556
Cu1 O6 2.058(2) 3_657
Cu1 O4 2.080(2) .
Cu1 O8 2.314(2) .
Cu1 Cu3 2.9386(8) .
Cu1 Cu1 3.0091(12) 4_565
Cu1 Na1 3.5011(16) .
Cu2 O5 1.8462(17) .
Cu2 O3 1.9253(18) .
Cu2 O8 2.019(2) 3_556
Cu2 O1 2.0550(19) .
Cu2 Cu2 2.8369(11) 4_565
Cu2 Na1 3.5054(17) 1_554
Cu3 O3 1.885(2) 3_556
Cu3 O3 1.885(2) .
Cu3 O4 2.0357(19) 3_556
Cu3 O4 2.0357(19) .
Cu3 Cu1 2.9386(8) 3_556
S1 O7 1.455(2) .
S1 O10 1.479(2) .
S1 O6 1.484(2) .
S1 O8 1.496(2) .
S1 Na2 3.3500(14) .
S2 O12 1.471(3) .
S2 O9 1.483(3) .
S2 O11 1.479(2) .
S2 O11 1.479(2) 4_565
Na1 O9 2.369(3) .
Na1 O7 2.379(2) 1_455
Na1 O7 2.379(2) 4_465
Na1 O6 2.509(2) 2_657
Na1 O6 2.509(2) 3_657
Na1 O1 2.666(3) 1_556
Na1 Cu2 3.5054(17) 1_556
Na1 Cu2 3.5054(17) 4_566
Na1 Cu1 3.5011(16) 4_565
Na2 O10 2.432(2) .
Na2 O10 2.432(2) 3_656
Na2 O11 2.590(2) 3_556
Na2 O11 2.590(2) 1_655
Na2 O4 2.860(2) 3_656
Na2 O4 2.860(2) .
Na2 S1 3.3500(14) 3_656
Na2 Te 3.5825(9) 3_656
O1 Cu2 2.0550(19) 4_565
O1 Na1 2.666(3) 1_554
O2 Cu1 1.8700(15) 4_565
O3 Cu1 1.9151(18) 3_556
O5 Cu2 1.8462(17) 4_565
O6 Cu1 2.058(2) 3_657
O6 Na1 2.509(2) 3_657
O7 Na1 2.379(2) 1_655
O8 Cu2 2.019(2) 3_556
O11 Na2 2.590(2) 1_455
